data_2234115
loop_
_publ_author_name
'Moumou, Mohamed'
'Benharref, Ahmed'
'El Ammari, Lahcen'
'Adil, Mina'
'Berraho, Moha'

_publ_section_title
;
 (1<i>S</i>,2<i>R</i>,3<i>R</i>,6<i>R</i>,7<i>S</i>,8<i>R</i>,10<i>S</i>,11<i>S</i>)-13-{[4-(4-Chlorophenyl)piperazin-1-yl]methyl}-10-hydroxy-4,9-dimethyl-3,8,15-trioxatetracyclo[10.3.0.0^2,4^.0^7,9^]pentadecan-14-one
;
_journal_coeditor_code BT5834
_journal_issue 4
_journal_name_full 'Acta Crystallographica Section E'
_journal_page_first o1147
_journal_page_last o1148
_journal_paper_doi 10.1107/S1600536812011816
_journal_volume 68
_journal_year 2012
_chemical_formula_iupac 'C25 H33 Cl N2 O5'
_chemical_formula_moiety 'C25 H33 Cl N2 O5'
_chemical_formula_sum 'C25 H33 Cl N2 O5'
_chemical_formula_weight 476.98
_chemical_name_systematic
;
(1<i>S</i>,2<i>R</i>,3<i>R</i>,6<i>R</i>,7<i>S</i>,8<i>R</i>,
10<i>S</i>,11<i>S</i>)-13-{[4-(4-Chlorophenyl)piperazin-1-yl]methyl}-
10-hydroxy-4,9-dimethyl-3,8,15-
trioxatetracyclo[10.3.0.0^2,4^.0^7,9^]pentadecan-14-one
;
_space_group_IT_number 19
_symmetry_cell_setting orthorhombic
_symmetry_space_group_name_Hall 'P 2ac 2ab'
_symmetry_space_group_name_H-M 'P 21 21 21'
_atom_sites_solution_hydrogens geom
_atom_sites_solution_primary direct
_atom_sites_solution_secondary difmap
_audit_creation_method SHELXL-97
_cell_angle_alpha 90.00
_cell_angle_beta 90.00
_cell_angle_gamma 90.00
_cell_formula_units_Z 4
_cell_length_a 8.0138(3)
_cell_length_b 10.7218(5)
_cell_length_c 28.0174(13)
_cell_measurement_reflns_used 13518
_cell_measurement_temperature 296(2)
_cell_measurement_theta_max 25.2
_cell_measurement_theta_min 2.4
_cell_volume 2407.32(18)
_computing_cell_refinement 'CrysAlis PRO (Agilent, 2010)'
_computing_data_collection 'CrysAlis PRO (Agilent, 2010)'
_computing_data_reduction 'CrysAlis PRO (Agilent, 2010)'
_computing_molecular_graphics 'ORTEP-3 for Windows (Farrugia, 1997) and PLATON (Spek, 2009)'
_computing_publication_material 'WinGX (Farrugia, 1999)'
_computing_structure_refinement 'SHELXL97 (Sheldrick,2008)'
_computing_structure_solution 'SHELXS97 (Sheldrick,2008)'
_diffrn_ambient_temperature 296(2)
_diffrn_detector_area_resol_mean 8.2632
_diffrn_measured_fraction_theta_full 0.997
_diffrn_measured_fraction_theta_max 0.997
_diffrn_measurement_device_type 'Agilent Xcalibur Sapphire1 long nozzle'
_diffrn_measurement_method '\w scans'
_diffrn_radiation_monochromator graphite
_diffrn_radiation_source 'fine-focus sealed tube'
_diffrn_radiation_type MoK\a
_diffrn_radiation_wavelength 0.71073
_diffrn_reflns_av_R_equivalents 0.0304
_diffrn_reflns_av_sigmaI/netI 0.0342
_diffrn_reflns_limit_h_max 7
_diffrn_reflns_limit_h_min -9
_diffrn_reflns_limit_k_max 12
_diffrn_reflns_limit_k_min -12
_diffrn_reflns_limit_l_max 33
_diffrn_reflns_limit_l_min -31
_diffrn_reflns_number 13518
_diffrn_reflns_theta_full 25.22
_diffrn_reflns_theta_max 25.22
_diffrn_reflns_theta_min 2.39
_exptl_absorpt_coefficient_mu 0.197
_exptl_absorpt_correction_type none
_exptl_crystal_colour colourless
_exptl_crystal_density_diffrn 1.316
_exptl_crystal_density_method 'not measured'
_exptl_crystal_description patelet
_exptl_crystal_F_000 1016
_exptl_crystal_size_max 0.325
_exptl_crystal_size_mid 0.170
_exptl_crystal_size_min 0.035
_refine_diff_density_max 0.217
_refine_diff_density_min -0.212
_refine_ls_abs_structure_details 'Flack (1983), 1836 Friedel pairs'
_refine_ls_abs_structure_Flack 0.03(13)
_refine_ls_extinction_method none
_refine_ls_goodness_of_fit_ref 1.026
_refine_ls_hydrogen_treatment constr
_refine_ls_matrix_type full
_refine_ls_number_parameters 301
_refine_ls_number_reflns 4328
_refine_ls_number_restraints 0
_refine_ls_restrained_S_all 1.026
_refine_ls_R_factor_all 0.0610
_refine_ls_R_factor_gt 0.0405
_refine_ls_shift/su_max 0.001
_refine_ls_shift/su_mean 0.000
_refine_ls_structure_factor_coef Fsqd
_refine_ls_weighting_details 'calc w=1/[\s^2^(Fo^2^)+(0.0489P)^2^+0.3159P] where P=(Fo^2^+2Fc^2^)/3'
_refine_ls_weighting_scheme calc
_refine_ls_wR_factor_gt 0.0928
_refine_ls_wR_factor_ref 0.1022
_reflns_number_gt 3315
_reflns_number_total 4328
_reflns_threshold_expression I>2\s(I)
_cod_data_source_file bt5834.cif
_cod_data_source_block I
_cod_database_code 2234115
_cod_database_fobs_code 2234115

loop_
_symmetry_equiv_pos_as_xyz
'x, y, z'
'-x+1/2, -y, z+1/2'
'-x, y+1/2, -z+1/2'
'x+1/2, -y+1/2, -z'

loop_
_atom_site_type_symbol
_atom_site_label
_atom_site_fract_x
_atom_site_fract_y
_atom_site_fract_z
_atom_site_U_iso_or_equiv
_atom_site_adp_type
_atom_site_calc_flag
_atom_site_refinement_flags
_atom_site_occupancy
_atom_site_symmetry_multiplicity
C C1 0.5658(3) 0.08524(19) 1.03681(8) 0.0420(6) Uani d . 1 1
H H1 0.5100 0.1552 1.0527 0.050 Uiso calc R 1 1
C C2 0.5983(3) -0.0172(2) 1.07076(8) 0.0417(5) Uani d . 1 1
H H2 0.6496 -0.0907 1.0561 0.050 Uiso calc R 1 1
C C3 0.4995(3) -0.0452(2) 1.11324(8) 0.0486(6) Uani d . 1 1
C C4 0.4939(3) -0.1805(2) 1.12703(9) 0.0570(7) Uani d . 1 1
H H4A 0.4843 -0.1867 1.1615 0.068 Uiso calc R 1 1
H H4B 0.5981 -0.2197 1.1178 0.068 Uiso calc R 1 1
C C5 0.3493(3) -0.2521(2) 1.10412(9) 0.0578(7) Uani d . 1 1
H H5A 0.3715 -0.3408 1.1065 0.069 Uiso calc R 1 1
H H5B 0.2480 -0.2349 1.1219 0.069 Uiso calc R 1 1
C C6 0.3212(3) -0.2194(2) 1.05269(8) 0.0451(5) Uani d . 1 1
H H6 0.4234 -0.2069 1.0341 0.054 Uiso calc R 1 1
C C7 0.1731(3) -0.1534(2) 1.03400(8) 0.0435(5) Uani d . 1 1
C C8 0.1828(3) -0.0735(2) 0.98945(8) 0.0436(5) Uani d . 1 1
H H8 0.0683 -0.0523 0.9803 0.052 Uiso calc R 1 1
C C9 0.2755(2) 0.04992(19) 0.99890(8) 0.0394(5) Uani d . 1 1
H H9A 0.2505 0.0772 1.0311 0.047 Uiso calc R 1 1
H H9B 0.2329 0.1128 0.9772 0.047 Uiso calc R 1 1
C C10 0.4669(2) 0.04236(19) 0.99307(7) 0.0387(5) Uani d . 1 1
H H10 0.4957 -0.0450 0.9870 0.046 Uiso calc R 1 1
C C11 0.5445(3) 0.1206(2) 0.95335(9) 0.0466(6) Uani d . 1 1
H H11 0.4888 0.2019 0.9524 0.056 Uiso calc R 1 1
C C12 0.7203(3) 0.1384(2) 0.97059(10) 0.0530(6) Uani d . 1 1
C C13 0.5433(3) 0.0646(3) 0.90349(9) 0.0570(6) Uani d . 1 1
H H13A 0.6072 0.1181 0.8824 0.068 Uiso calc R 1 1
H H13B 0.5983 -0.0160 0.9044 0.068 Uiso calc R 1 1
C C14 0.3600(3) 0.0359(3) 1.13124(9) 0.0605(7) Uani d . 1 1
H H14A 0.3633 0.0388 1.1655 0.091 Uiso calc R 1 1
H H14B 0.2550 0.0020 1.1211 0.091 Uiso calc R 1 1
H H14C 0.3727 0.1187 1.1187 0.091 Uiso calc R 1 1
C C15 0.0266(3) -0.1177(3) 1.06488(10) 0.0604(7) Uani d . 1 1
H H15A -0.0753 -0.1407 1.0492 0.091 Uiso calc R 1 1
H H15B 0.0276 -0.0292 1.0702 0.091 Uiso calc R 1 1
H H15C 0.0341 -0.1603 1.0949 0.091 Uiso calc R 1 1
C C16 0.2978(4) 0.1685(2) 0.87270(10) 0.0625(7) Uani d . 1 1
H H16A 0.3649 0.2123 0.8493 0.075 Uiso calc R 1 1
H H16B 0.2932 0.2192 0.9013 0.075 Uiso calc R 1 1
C C17 0.1245(4) 0.1503(3) 0.85354(10) 0.0708(8) Uani d . 1 1
H H17A 0.0556 0.1119 0.8779 0.085 Uiso calc R 1 1
H H17B 0.0765 0.2309 0.8459 0.085 Uiso calc R 1 1
C C18 0.2143(4) -0.0440(3) 0.81888(10) 0.0701(8) Uani d . 1 1
H H18A 0.2250 -0.0878 0.7887 0.084 Uiso calc R 1 1
H H18B 0.1511 -0.0966 0.8405 0.084 Uiso calc R 1 1
C C19 0.3848(4) -0.0219(3) 0.83936(9) 0.0638(7) Uani d . 1 1
H H19A 0.4387 -0.1014 0.8453 0.077 Uiso calc R 1 1
H H19B 0.4520 0.0237 0.8165 0.077 Uiso calc R 1 1
C C20 -0.0295(4) 0.0626(3) 0.78687(10) 0.0725(8) Uani d . 1 1
C C21 -0.1371(5) 0.1627(4) 0.78375(14) 0.1020(12) Uani d . 1 1
H H21 -0.1106 0.2367 0.7993 0.122 Uiso calc R 1 1
C C22 -0.2840(5) 0.1548(5) 0.75781(18) 0.1239(17) Uani d . 1 1
H H22 -0.3552 0.2232 0.7564 0.149 Uiso calc R 1 1
C C23 -0.3247(5) 0.0485(8) 0.73460(13) 0.1231(19) Uani d . 1 1
C C24 -0.2246(7) -0.0525(8) 0.73785(16) 0.157(2) Uani d . 1 1
H H24 -0.2548 -0.1264 0.7228 0.188 Uiso calc R 1 1
C C25 -0.0770(5) -0.0464(5) 0.76352(14) 0.1235(16) Uani d . 1 1
H H25 -0.0085 -0.1163 0.7652 0.148 Uiso calc R 1 1
N N1 0.3753(2) 0.04868(18) 0.88377(6) 0.0494(5) Uani d . 1 1
N N2 0.1238(3) 0.0725(2) 0.81120(7) 0.0628(6) Uani d . 1 1
O O1 0.1903(2) -0.28639(14) 1.02786(6) 0.0532(4) Uani d . 1 1
O O2 0.2538(2) -0.14084(14) 0.95132(6) 0.0524(4) Uani d . 1 1
H H2A 0.2752 -0.0930 0.9293 0.079 Uiso calc R 1 1
O O3 0.72935(19) 0.12359(15) 1.01782(6) 0.0526(4) Uani d . 1 1
O O4 0.8427(2) 0.16250(18) 0.94779(8) 0.0750(6) Uani d . 1 1
O O5 0.6623(2) 0.01156(16) 1.11736(6) 0.0582(5) Uani d . 1 1
Cl Cl -0.51185(15) 0.0396(2) 0.70351(4) 0.1995(9) Uani d . 1 1

loop_
_atom_site_aniso_label
_atom_site_aniso_U_11
_atom_site_aniso_U_22
_atom_site_aniso_U_33
_atom_site_aniso_U_12
_atom_site_aniso_U_13
_atom_site_aniso_U_23
C1 0.0249(11) 0.0402(12) 0.0608(15) -0.0039(9) 0.0027(10) -0.0073(10)
C2 0.0270(11) 0.0431(12) 0.0550(13) -0.0006(10) -0.0066(10) -0.0054(10)
C3 0.0383(13) 0.0548(14) 0.0526(13) -0.0048(12) -0.0054(11) -0.0063(12)
C4 0.0538(16) 0.0640(17) 0.0531(15) -0.0004(13) -0.0068(12) 0.0055(12)
C5 0.0558(17) 0.0509(15) 0.0668(17) -0.0033(12) -0.0025(13) 0.0080(12)
C6 0.0370(13) 0.0395(11) 0.0587(15) -0.0069(11) 0.0010(11) -0.0022(11)
C7 0.0276(12) 0.0436(12) 0.0592(14) -0.0060(10) -0.0002(10) -0.0094(11)
C8 0.0262(11) 0.0475(12) 0.0571(14) 0.0011(10) -0.0054(10) -0.0073(11)
C9 0.0287(11) 0.0375(10) 0.0519(12) 0.0045(10) -0.0023(9) -0.0048(10)
C10 0.0321(11) 0.0312(10) 0.0529(13) 0.0003(9) 0.0017(10) -0.0025(10)
C11 0.0407(13) 0.0394(11) 0.0596(14) 0.0009(11) 0.0045(11) 0.0011(11)
C12 0.0449(15) 0.0371(12) 0.0769(19) -0.0073(11) 0.0137(14) -0.0016(12)
C13 0.0545(16) 0.0561(15) 0.0603(15) 0.0075(13) 0.0122(12) 0.0010(13)
C14 0.0567(16) 0.0644(16) 0.0605(15) -0.0039(15) 0.0105(13) -0.0146(13)
C15 0.0323(13) 0.0733(17) 0.0756(18) -0.0046(13) 0.0082(13) -0.0063(14)
C16 0.074(2) 0.0525(15) 0.0609(16) 0.0130(14) -0.0042(14) -0.0013(12)
C17 0.0699(19) 0.0800(19) 0.0627(17) 0.0234(17) -0.0014(15) -0.0092(15)
C18 0.091(2) 0.0634(16) 0.0558(16) 0.0037(17) 0.0012(15) -0.0100(14)
C19 0.078(2) 0.0597(16) 0.0538(15) 0.0120(15) 0.0097(14) -0.0076(13)
C20 0.070(2) 0.107(2) 0.0399(14) -0.011(2) 0.0070(14) 0.0107(16)
C21 0.078(3) 0.103(3) 0.125(3) -0.015(2) -0.027(2) 0.042(2)
C22 0.078(3) 0.161(4) 0.132(4) -0.029(3) -0.026(3) 0.074(3)
C23 0.072(3) 0.246(6) 0.051(2) -0.036(4) -0.0035(18) 0.020(3)
C24 0.107(4) 0.273(8) 0.090(3) -0.009(5) -0.012(3) -0.086(4)
C25 0.095(3) 0.184(4) 0.091(3) 0.010(3) -0.011(2) -0.073(3)
N1 0.0549(13) 0.0464(10) 0.0470(11) 0.0071(10) 0.0056(10) -0.0016(9)
N2 0.0683(16) 0.0730(15) 0.0470(12) 0.0009(12) 0.0021(11) 0.0035(11)
O1 0.0456(10) 0.0396(8) 0.0743(11) -0.0113(7) -0.0040(8) -0.0042(8)
O2 0.0547(10) 0.0493(9) 0.0533(10) -0.0031(8) 0.0010(8) -0.0097(8)
O3 0.0334(9) 0.0503(9) 0.0741(12) -0.0118(7) 0.0018(8) -0.0018(8)
O4 0.0548(12) 0.0705(12) 0.0998(15) -0.0224(10) 0.0286(11) -0.0036(11)
O5 0.0424(10) 0.0716(11) 0.0606(10) -0.0096(9) -0.0145(8) -0.0055(9)
Cl 0.0911(8) 0.430(3) 0.0770(6) -0.0500(13) -0.0245(6) 0.0210(12)

loop_
_atom_type_symbol
_atom_type_description
_atom_type_scat_dispersion_real
_atom_type_scat_dispersion_imag
_atom_type_scat_source
C C 0.0033 0.0016 'International Tables Vol C Tables 4.2.6.8 and 6.1.1.4'
H H 0.0000 0.0000 'International Tables Vol C Tables 4.2.6.8 and 6.1.1.4'
N N 0.0061 0.0033 'International Tables Vol C Tables 4.2.6.8 and 6.1.1.4'
O O 0.0106 0.0060 'International Tables Vol C Tables 4.2.6.8 and 6.1.1.4'
Cl Cl 0.1484 0.1585 'International Tables Vol C Tables 4.2.6.8 and 6.1.1.4'
F F 0.0171 0.0103 'International Tables Vol C Tables 4.2.6.8 and 6.1.1.4'

loop_
_geom_angle_atom_site_label_1
_geom_angle_atom_site_label_2
_geom_angle_atom_site_label_3
_geom_angle
O3 C1 C2 106.49(17)
O3 C1 C10 104.81(17)
C2 C1 C10 112.58(17)
O3 C1 H1 110.9
C2 C1 H1 110.9
C10 C1 H1 110.9
O5 C2 C3 59.81(14)
O5 C2 C1 119.30(18)
C3 C2 C1 125.7(2)
O5 C2 H2 113.8
C3 C2 H2 113.8
C1 C2 H2 113.8
O5 C3 C2 59.26(14)
O5 C3 C4 114.4(2)
C2 C3 C4 115.1(2)
O5 C3 C14 113.6(2)
C2 C3 C14 123.9(2)
C4 C3 C14 116.8(2)
C3 C4 C5 113.5(2)
C3 C4 H4A 108.9
C5 C4 H4A 108.9
C3 C4 H4B 108.9
C5 C4 H4B 108.9
H4A C4 H4B 107.7
C6 C5 C4 113.5(2)
C6 C5 H5A 108.9
C4 C5 H5A 108.9
C6 C5 H5B 108.9
C4 C5 H5B 108.9
H5A C5 H5B 107.7
O1 C6 C7 59.07(14)
O1 C6 C5 117.00(19)
C7 C6 C5 124.9(2)
O1 C6 H6 114.7
C7 C6 H6 114.7
C5 C6 H6 114.7
O1 C7 C6 59.48(13)
O1 C7 C15 113.19(19)
C6 C7 C15 122.9(2)
O1 C7 C8 117.09(19)
C6 C7 C8 121.41(19)
C15 C7 C8 111.7(2)
O2 C8 C7 110.80(18)
O2 C8 C9 112.11(18)
C7 C8 C9 111.63(18)
O2 C8 H8 107.3
C7 C8 H8 107.3
C9 C8 H8 107.3
C8 C9 C10 114.54(17)
C8 C9 H9A 108.6
C10 C9 H9A 108.6
C8 C9 H9B 108.6
C10 C9 H9B 108.6
H9A C9 H9B 107.6
C11 C10 C1 101.98(17)
C11 C10 C9 116.96(19)
C1 C10 C9 114.46(18)
C11 C10 H10 107.6
C1 C10 H10 107.6
C9 C10 H10 107.6
C12 C11 C13 110.6(2)
C12 C11 C10 102.57(19)
C13 C11 C10 116.78(19)
C12 C11 H11 108.9
C13 C11 H11 108.9
C10 C11 H11 108.9
O4 C12 O3 120.6(2)
O4 C12 C11 128.6(3)
O3 C12 C11 110.8(2)
N1 C13 C11 113.45(19)
N1 C13 H13A 108.9
C11 C13 H13A 108.9
N1 C13 H13B 108.9
C11 C13 H13B 108.9
H13A C13 H13B 107.7
C3 C14 H14A 109.5
C3 C14 H14B 109.5
H14A C14 H14B 109.5
C3 C14 H14C 109.5
H14A C14 H14C 109.5
H14B C14 H14C 109.5
C7 C15 H15A 109.5
C7 C15 H15B 109.5
H15A C15 H15B 109.5
C7 C15 H15C 109.5
H15A C15 H15C 109.5
H15B C15 H15C 109.5
N1 C16 C17 110.8(2)
N1 C16 H16A 109.5
C17 C16 H16A 109.5
N1 C16 H16B 109.5
C17 C16 H16B 109.5
H16A C16 H16B 108.1
N2 C17 C16 111.8(2)
N2 C17 H17A 109.3
C16 C17 H17A 109.3
N2 C17 H17B 109.3
C16 C17 H17B 109.3
H17A C17 H17B 107.9
N2 C18 C19 111.9(2)
N2 C18 H18A 109.2
C19 C18 H18A 109.2
N2 C18 H18B 109.2
C19 C18 H18B 109.2
H18A C18 H18B 107.9
N1 C19 C18 111.2(2)
N1 C19 H19A 109.4
C18 C19 H19A 109.4
N1 C19 H19B 109.4
C18 C19 H19B 109.4
H19A C19 H19B 108.0
C21 C20 C25 116.9(3)
C21 C20 N2 121.2(3)
C25 C20 N2 121.9(3)
C20 C21 C22 121.1(4)
C20 C21 H21 119.4
C22 C21 H21 119.4
C23 C22 C21 120.6(5)
C23 C22 H22 119.7
C21 C22 H22 119.7
C24 C23 C22 120.0(4)
C24 C23 Cl 120.2(5)
C22 C23 Cl 119.7(6)
C23 C24 C25 120.3(5)
C23 C24 H24 119.8
C25 C24 H24 119.8
C24 C25 C20 121.1(5)
C24 C25 H25 119.5
C20 C25 H25 119.5
C19 N1 C16 107.29(19)
C19 N1 C13 109.5(2)
C16 N1 C13 111.6(2)
C20 N2 C17 116.2(2)
C20 N2 C18 116.1(2)
C17 N2 C18 111.7(2)
C7 O1 C6 61.45(14)
C8 O2 H2A 109.5
C12 O3 C1 110.04(18)
C2 O5 C3 60.93(14)

loop_
_geom_bond_atom_site_label_1
_geom_bond_atom_site_label_2
_geom_bond_distance
C1 O3 1.473(3)
C1 C2 1.476(3)
C1 C10 1.531(3)
C1 H1 0.9800
C2 O5 1.436(3)
C2 C3 1.461(3)
C2 H2 0.9800
C3 O5 1.444(3)
C3 C4 1.502(4)
C3 C14 1.503(3)
C4 C5 1.530(3)
C4 H4A 0.9700
C4 H4B 0.9700
C5 C6 1.500(3)
C5 H5A 0.9700
C5 H5B 0.9700
C6 O1 1.449(3)
C6 C7 1.478(3)
C6 H6 0.9800
C7 O1 1.443(3)
C7 C15 1.508(3)
C7 C8 1.516(3)
C8 O2 1.409(3)
C8 C9 1.540(3)
C8 H8 0.9800
C9 C10 1.545(3)
C9 H9A 0.9700
C9 H9B 0.9700
C10 C11 1.526(3)
C10 H10 0.9800
C11 C12 1.501(4)
C11 C13 1.520(3)
C11 H11 0.9800
C12 O4 1.199(3)
C12 O3 1.335(3)
C13 N1 1.465(3)
C13 H13A 0.9700
C13 H13B 0.9700
C14 H14A 0.9600
C14 H14B 0.9600
C14 H14C 0.9600
C15 H15A 0.9600
C15 H15B 0.9600
C15 H15C 0.9600
C16 N1 1.461(3)
C16 C17 1.502(4)
C16 H16A 0.9700
C16 H16B 0.9700
C17 N2 1.450(3)
C17 H17A 0.9700
C17 H17B 0.9700
C18 N2 1.460(4)
C18 C19 1.500(4)
C18 H18A 0.9700
C18 H18B 0.9700
C19 N1 1.458(3)
C19 H19A 0.9700
C19 H19B 0.9700
C20 C21 1.379(5)
C20 C25 1.393(5)
C20 N2 1.409(4)
C21 C22 1.386(5)
C21 H21 0.9300
C22 C23 1.353(7)
C22 H22 0.9300
C23 C24 1.350(8)
C23 Cl 1.737(4)
C24 C25 1.386(6)
C24 H24 0.9300
C25 H25 0.9300
O2 H2A 0.8200

loop_
_geom_hbond_atom_site_label_D
_geom_hbond_atom_site_label_H
_geom_hbond_atom_site_label_A
_geom_hbond_site_symmetry_A
_geom_hbond_distance_DH
_geom_hbond_distance_HA
_geom_hbond_distance_DA
_geom_hbond_angle_DHA
_geom_hbond_publ_flag
O2 H2A N1 1_555 0.82 2.14 2.943(2) 166 yes
C1 H1 O4 4_457 0.98 2.37 3.271(3) 152 yes
C10 H10 O1 4_547 0.98 2.41 3.329(3) 153 yes

loop_
_cod_related_entry_id
_cod_related_entry_database
_cod_related_entry_code
1 ChemSpider 30657573
